data_4514749
loop_
_publ_author_name
'Markad, Datta'
'Mandal, Sanjay K.'

_publ_section_title
;
 Design of a Primary-Amide-Functionalized Highly Efficient and Recyclable
 Hydrogen-Bond-Donating Heterogeneous Catalyst for the Friedel--Crafts
 Alkylation of Indoles with \b-Nitrostyrenes
;
_journal_issue 4
_journal_name_full 'ACS Catalysis'
_journal_page_first 3165
_journal_paper_doi 10.1021/acscatal.8b04962
_journal_volume 9
_journal_year 2019
_chemical_formula_moiety 'C44 H40 N6 O10 Zn2'
_chemical_formula_sum 'C44 H40 N6 O10 Zn2'
_chemical_formula_weight 943.56
_space_group_crystal_system triclinic
_space_group_IT_number 2
_space_group_name_Hall '-P 1'
_space_group_name_H-M_alt 'P -1'
_symmetry_space_group_name_Hall '-P 1'
_symmetry_space_group_name_H-M 'P -1'
_atom_sites_solution_hydrogens geom
_audit_creation_date 2018-07-25
_audit_creation_method
;
Olex2 1.2
(compiled 2018.05.29 svn.r3508 for OlexSys, GUI svn.r5506)
;
_cell_angle_alpha 82.784(3)
_cell_angle_beta 81.615(3)
_cell_angle_gamma 88.403(3)
_cell_formula_units_Z 1
_cell_length_a 8.7707(9)
_cell_length_b 11.7137(12)
_cell_length_c 13.5892(12)
_cell_measurement_reflns_used 9860
_cell_measurement_temperature 100(2)
_cell_measurement_theta_max 25.002
_cell_measurement_theta_min 2.35
_cell_volume 1370.2(2)
_computing_cell_refinement 'SAINT v8.34A (Bruker, 2013)'
_computing_data_collection 'Bruker APEX-II'
_computing_data_reduction 'SAINT v8.34A (Bruker, 2013)'
_computing_molecular_graphics 'Olex2 (Dolomanov et al., 2009)'
_computing_publication_material 'Olex2 (Dolomanov et al., 2009)'
_computing_structure_refinement 'ShelXL (Sheldrick, 2015)'
_computing_structure_solution 'ShelXT (Sheldrick, 2015)'
_diffrn_ambient_temperature 100(2)
_diffrn_detector_area_resol_mean 8
_diffrn_measured_fraction_theta_full 0.996
_diffrn_measured_fraction_theta_max 0.996
_diffrn_measurement_device_type 'Bruker APEX-II CCD'
_diffrn_measurement_method '\f and \w scans'
_diffrn_radiation_type MoK\a
_diffrn_radiation_wavelength 0.71073
_diffrn_reflns_av_R_equivalents 0.0636
_diffrn_reflns_av_unetI/netI 0.0370
_diffrn_reflns_Laue_measured_fraction_full 0.996
_diffrn_reflns_Laue_measured_fraction_max 0.996
_diffrn_reflns_limit_h_max 10
_diffrn_reflns_limit_h_min -10
_diffrn_reflns_limit_k_max 13
_diffrn_reflns_limit_k_min -13
_diffrn_reflns_limit_l_max 16
_diffrn_reflns_limit_l_min -16
_diffrn_reflns_number 34423
_diffrn_reflns_point_group_measured_fraction_full 0.996
_diffrn_reflns_point_group_measured_fraction_max 0.996
_diffrn_reflns_theta_full 25.075
_diffrn_reflns_theta_max 25.075
_diffrn_reflns_theta_min 2.347
_exptl_absorpt_coefficient_mu 0.926
_exptl_absorpt_correction_T_max 0.7452
_exptl_absorpt_correction_T_min 0.6369
_exptl_absorpt_correction_type multi-scan
_exptl_absorpt_process_details 'SADABS-2014/4 (Bruker,2014/4)'
_exptl_crystal_colour 'clear colourless'
_exptl_crystal_colour_lustre clear
_exptl_crystal_colour_primary colourless
_exptl_crystal_density_diffrn 1.144
_exptl_crystal_description needle
_exptl_crystal_F_000 486
_exptl_crystal_size_max 0.12
_exptl_crystal_size_mid 0.1
_exptl_crystal_size_min 0.08
_refine_diff_density_max 1.072
_refine_diff_density_min -0.457
_refine_diff_density_rms 0.096
_refine_ls_extinction_method none
_refine_ls_goodness_of_fit_ref 1.173
_refine_ls_hydrogen_treatment constr
_refine_ls_matrix_type full
_refine_ls_number_parameters 280
_refine_ls_number_reflns 4856
_refine_ls_number_restraints 0
_refine_ls_restrained_S_all 1.173
_refine_ls_R_factor_all 0.0709
_refine_ls_R_factor_gt 0.0593
_refine_ls_shift/su_max 0.000
_refine_ls_shift/su_mean 0.000
_refine_ls_structure_factor_coef Fsqd
_refine_ls_weighting_details 'w=1/[\s^2^(Fo^2^)+(0.0958P)^2^+2.4569P] where P=(Fo^2^+2Fc^2^)/3'
_refine_ls_weighting_scheme calc
_refine_ls_wR_factor_gt 0.1850
_refine_ls_wR_factor_ref 0.1911
_reflns_Friedel_coverage 0.000
_reflns_number_gt 4038
_reflns_number_total 4856
_reflns_threshold_expression 'I > 2\s(I)'
_cod_data_source_file cs8b04962_si_002.cif
_cod_data_source_block 1
_cod_database_code 4514749
_shelx_shelxl_version_number 2018/1
_shelx_space_group_comment
;
The symmetry employed for this shelxl refinement is uniquely defined
by the following loop, which should always be used as a source of
symmetry information in preference to the above space-group names.
They are only intended as comments.
;
_shelx_estimated_absorpt_t_max 0.930
_shelx_estimated_absorpt_t_min 0.897
_olex2_refinement_description
;
1. Fixed Uiso
 At 1.2 times of:
  All C(H) groups, All C(H,H) groups, All N(H,H) groups
2.a Secondary CH2 refined with riding coordinates:
 C5(H5A,H5B), C10(H10A,H10B), C12(H12A,H12B), C13(H13A,H13B)
2.b Aromatic/amide H refined with riding coordinates:
 C3(H3), C7(H7), C8(H8), C11(H11), C16(H16), C18(H18), C19(H19), C20(H20),
 C21(H21), C22(H22)
2.c X=CH2 refined with riding coordinates:
 N3(H3A,H3B)
;
_olex2_submission_special_instructions 'No special instructions were received'

loop_
_space_group_symop_operation_xyz
'x, y, z'
'-x, -y, -z'

loop_
_atom_site_label
_atom_site_type_symbol
_atom_site_fract_x
_atom_site_fract_y
_atom_site_fract_z
_atom_site_U_iso_or_equiv
_atom_site_adp_type
_atom_site_occupancy
_atom_site_site_symmetry_order
_atom_site_calc_flag
_atom_site_refinement_flags_posn
Zn1 Zn 0.47784(6) 0.25850(4) 0.31072(4) 0.0334(2) Uani 1 1 d .
O1 O 0.5318(4) 0.1150(3) 0.4102(3) 0.0453(9) Uani 1 1 d .
O2 O 0.4093(4) 0.1596(3) 0.2155(2) 0.0410(8) Uani 1 1 d .
O3 O 0.6611(4) 0.1584(3) 0.1776(3) 0.0495(10) Uani 1 1 d .
O4 O 0.2805(4) 0.3147(3) 0.3755(3) 0.0497(10) Uani 1 1 d .
O5 O 0.2151(6) 0.2270(4) 0.5266(4) 0.0852(17) Uani 1 1 d .
N1 N 0.6762(5) 0.3187(3) 0.3652(3) 0.0392(10) Uani 1 1 d .
N2 N 0.5201(6) 0.4160(4) 0.2141(3) 0.0445(11) Uani 1 1 d .
N3 N 0.7187(6) 0.0327(5) 0.4904(5) 0.0728(17) Uani 1 1 d .
H3A H 0.661446 -0.027671 0.514768 0.087 Uiso 1 1 calc R
H3B H 0.812810 0.036430 0.505057 0.087 Uiso 1 1 calc R
C1 C 0.0965(5) 0.4062(4) 0.4804(4) 0.0337(10) Uani 1 1 d .
C2 C 0.5320(6) 0.1300(4) 0.1631(3) 0.0369(11) Uani 1 1 d .
C3 C 0.0854(6) 0.4964(4) 0.4070(4) 0.0371(11) Uani 1 1 d .
H3 H 0.143845 0.494764 0.342600 0.045 Uiso 1 1 calc R
C4 C 0.5147(6) 0.0617(4) 0.0789(3) 0.0344(11) Uani 1 1 d .
C5 C 0.5332(6) 0.4842(4) 0.4475(4) 0.0402(12) Uani 1 1 d .
H5A H 0.448274 0.475006 0.408569 0.048 Uiso 1 1 calc R
H5B H 0.601220 0.546206 0.410799 0.048 Uiso 1 1 calc R
C6 C 0.6490(7) 0.4657(5) 0.2220(4) 0.0529(15) Uani 1 1 d .
C7 C 0.3746(6) 0.0545(5) 0.0465(4) 0.0473(14) Uani 1 1 d .
H7 H 0.287317 0.091876 0.078940 0.057 Uiso 1 1 calc R
C8 C 0.0104(6) 0.4093(4) 0.5745(4) 0.0388(11) Uani 1 1 d .
H8 H 0.016870 0.347340 0.626030 0.047 Uiso 1 1 calc R
C9 C 0.2048(6) 0.3061(4) 0.4598(4) 0.0426(12) Uani 1 1 d .
C10 C 0.7568(7) 0.3987(5) 0.2856(4) 0.0526(14) Uani 1 1 d .
H10A H 0.831895 0.355453 0.242246 0.063 Uiso 1 1 calc R
H10B H 0.815198 0.453305 0.315481 0.063 Uiso 1 1 calc R
C11 C 0.3579(6) -0.0058(5) -0.0320(4) 0.0514(15) Uani 1 1 d .
H11 H 0.260304 -0.009179 -0.053979 0.062 Uiso 1 1 calc R
C12 C 0.7676(6) 0.2175(5) 0.3889(4) 0.0489(14) Uani 1 1 d .
H12A H 0.835555 0.232629 0.437871 0.059 Uiso 1 1 calc R
H12B H 0.833493 0.198383 0.327486 0.059 Uiso 1 1 calc R
C13 C 0.6240(6) 0.3723(5) 0.4600(4) 0.0440(12) Uani 1 1 d .
H13A H 0.716233 0.386587 0.490699 0.053 Uiso 1 1 calc R
H13B H 0.559747 0.315848 0.507561 0.053 Uiso 1 1 calc R
C14 C 0.4180(8) 0.4718(5) 0.1562(4) 0.0568(16) Uani 1 1 d .
C15 C 0.6639(6) 0.1171(5) 0.4325(4) 0.0471(13) Uani 1 1 d .
C16 C 0.2777(8) 0.4199(6) 0.1480(4) 0.0595(16) Uani 1 1 d .
H16 H 0.255277 0.344970 0.181975 0.071 Uiso 1 1 calc R
C17 C 0.4504(10) 0.5831(6) 0.1053(5) 0.073(2) Uani 1 1 d .
C18 C 0.1740(10) 0.4746(7) 0.0927(5) 0.075(2) Uani 1 1 d .
H18 H 0.080952 0.437327 0.088139 0.090 Uiso 1 1 calc R
C19 C 0.6917(11) 0.5768(6) 0.1727(5) 0.080(2) Uani 1 1 d .
H19 H 0.787330 0.609802 0.178290 0.096 Uiso 1 1 calc R
C20 C 0.3418(14) 0.6398(8) 0.0479(6) 0.103(3) Uani 1 1 d .
H20 H 0.362012 0.714514 0.013027 0.124 Uiso 1 1 calc R
C21 C 0.2024(14) 0.5834(9) 0.0432(6) 0.103(3) Uani 1 1 d .
H21 H 0.128220 0.621004 0.005643 0.124 Uiso 1 1 calc R
C22 C 0.5892(12) 0.6346(6) 0.1168(6) 0.090(3) Uani 1 1 d .
H22 H 0.612025 0.710423 0.085255 0.108 Uiso 1 1 calc R

loop_
_atom_site_aniso_label
_atom_site_aniso_U_11
_atom_site_aniso_U_22
_atom_site_aniso_U_33
_atom_site_aniso_U_23
_atom_site_aniso_U_13
_atom_site_aniso_U_12
Zn1 0.0439(4) 0.0313(3) 0.0285(3) -0.0194(2) -0.0049(2) 0.0050(2)
O1 0.047(2) 0.041(2) 0.051(2) -0.0069(16) -0.0157(17) 0.0026(16)
O2 0.046(2) 0.044(2) 0.0385(18) -0.0277(16) -0.0059(15) 0.0044(16)
O3 0.044(2) 0.068(3) 0.044(2) -0.0357(19) -0.0060(16) -0.0045(18)
O4 0.058(2) 0.054(2) 0.0376(19) -0.0202(17) 0.0012(17) 0.0217(18)
O5 0.102(4) 0.051(3) 0.083(3) 0.008(3) 0.031(3) 0.034(3)
N1 0.049(2) 0.032(2) 0.039(2) -0.0206(18) -0.0039(18) 0.0013(18)
N2 0.065(3) 0.038(2) 0.031(2) -0.0126(18) -0.004(2) 0.002(2)
N3 0.064(3) 0.049(3) 0.111(5) 0.004(3) -0.044(3) 0.001(3)
C1 0.035(3) 0.027(2) 0.041(3) -0.014(2) -0.002(2) 0.0006(19)
C2 0.046(3) 0.039(3) 0.029(2) -0.018(2) -0.005(2) 0.003(2)
C3 0.038(3) 0.041(3) 0.034(2) -0.017(2) 0.000(2) 0.001(2)
C4 0.046(3) 0.028(2) 0.032(2) -0.0177(19) -0.003(2) 0.006(2)
C5 0.055(3) 0.035(3) 0.036(3) -0.023(2) -0.008(2) 0.003(2)
C6 0.076(4) 0.040(3) 0.041(3) -0.018(2) 0.009(3) -0.009(3)
C7 0.037(3) 0.060(3) 0.052(3) -0.042(3) -0.003(2) 0.010(2)
C8 0.041(3) 0.036(3) 0.038(3) -0.010(2) 0.004(2) 0.002(2)
C9 0.046(3) 0.033(3) 0.048(3) -0.014(2) 0.003(2) 0.000(2)
C10 0.056(3) 0.050(3) 0.054(3) -0.027(3) 0.003(3) -0.010(3)
C11 0.040(3) 0.068(4) 0.055(3) -0.044(3) -0.009(2) 0.006(3)
C12 0.045(3) 0.049(3) 0.060(3) -0.031(3) -0.011(3) 0.008(2)
C13 0.054(3) 0.046(3) 0.038(3) -0.028(2) -0.009(2) 0.006(2)
C14 0.097(5) 0.040(3) 0.034(3) -0.014(2) -0.003(3) 0.005(3)
C15 0.049(3) 0.046(3) 0.052(3) -0.020(3) -0.013(3) 0.010(2)
C16 0.083(5) 0.059(4) 0.037(3) -0.011(3) -0.011(3) 0.012(3)
C17 0.121(6) 0.050(4) 0.046(3) 0.003(3) -0.011(4) 0.007(4)
C18 0.102(6) 0.074(5) 0.051(4) -0.011(3) -0.022(4) 0.023(4)
C19 0.125(7) 0.049(4) 0.062(4) -0.001(3) -0.003(4) -0.027(4)
C20 0.180(10) 0.064(5) 0.062(5) 0.015(4) -0.027(6) 0.025(6)
C21 0.150(9) 0.100(7) 0.066(5) -0.017(5) -0.043(6) 0.042(7)
C22 0.154(8) 0.046(4) 0.064(4) 0.009(3) -0.004(5) -0.027(5)

loop_
_atom_type_symbol
_atom_type_description
_atom_type_scat_dispersion_real
_atom_type_scat_dispersion_imag
_atom_type_scat_source
C C 0.0033 0.0016 'International Tables Vol C Tables 4.2.6.8 and 6.1.1.4'
H H 0.0000 0.0000 'International Tables Vol C Tables 4.2.6.8 and 6.1.1.4'
N N 0.0061 0.0033 'International Tables Vol C Tables 4.2.6.8 and 6.1.1.4'
O O 0.0106 0.0060 'International Tables Vol C Tables 4.2.6.8 and 6.1.1.4'
Zn Zn 0.2839 1.4301 'International Tables Vol C Tables 4.2.6.8 and 6.1.1.4'

loop_
_geom_angle_atom_site_label_1
_geom_angle_atom_site_label_2
_geom_angle_atom_site_label_3
_geom_angle
_geom_angle_site_symmetry_1
_geom_angle_site_symmetry_3
O1 Zn1 N1 78.27(15) . .
O1 Zn1 N2 156.31(17) . .
O2 Zn1 O1 92.77(14) . .
O2 Zn1 N1 144.17(14) . .
O2 Zn1 N2 100.35(16) . .
O4 Zn1 O1 103.99(15) . .
O4 Zn1 O2 101.78(15) . .
O4 Zn1 N1 114.04(15) . .
O4 Zn1 N2 92.62(17) . .
N2 Zn1 N1 79.58(17) . .
C15 O1 Zn1 113.7(4) . .
C2 O2 Zn1 105.2(3) . .
C9 O4 Zn1 138.0(4) . .
C10 N1 Zn1 107.5(3) . .
C10 N1 C13 113.0(4) . .
C12 N1 Zn1 105.7(3) . .
C12 N1 C10 112.1(4) . .
C12 N1 C13 108.9(4) . .
C13 N1 Zn1 109.2(3) . .
C6 N2 Zn1 113.9(4) . .
C6 N2 C14 120.1(5) . .
C14 N2 Zn1 125.6(4) . .
H3A N3 H3B 120.0 . .
C15 N3 H3A 120.0 . .
C15 N3 H3B 120.0 . .
C3 C1 C8 119.1(4) . .
C3 C1 C9 120.3(4) . .
C8 C1 C9 120.6(5) . .
O2 C2 C4 117.0(4) . .
O3 C2 O2 122.2(4) . .
O3 C2 C4 120.7(4) . .
C1 C3 H3 119.5 . .
C1 C3 C8 121.0(4) . 2_566
C8 C3 H3 119.5 2_566 .
C7 C4 C2 120.7(4) . .
C7 C4 C11 119.2(4) . 2_655
C11 C4 C2 120.0(4) 2_655 .
C5 C5 H5A 109.9 2_666 .
C5 C5 H5B 109.9 2_666 .
H5A C5 H5B 108.3 . .
C13 C5 C5 108.8(5) . 2_666
C13 C5 H5A 109.9 . .
C13 C5 H5B 109.9 . .
N2 C6 C10 117.3(5) . .
N2 C6 C19 123.2(7) . .
C19 C6 C10 119.5(6) . .
C4 C7 H7 119.3 . .
C4 C7 C11 121.3(5) . .
C11 C7 H7 119.3 . .
C1 C8 C3 119.9(5) . 2_566
C1 C8 H8 120.1 . .
C3 C8 H8 120.1 2_566 .
O4 C9 C1 115.1(5) . .
O5 C9 O4 125.3(5) . .
O5 C9 C1 119.5(5) . .
N1 C10 C6 112.6(5) . .
N1 C10 H10A 109.1 . .
N1 C10 H10B 109.1 . .
C6 C10 H10A 109.1 . .
C6 C10 H10B 109.1 . .
H10A C10 H10B 107.8 . .
C4 C11 H11 120.3 2_655 .
C7 C11 C4 119.4(5) . 2_655
C7 C11 H11 120.3 . .
N1 C12 H12A 109.6 . .
N1 C12 H12B 109.6 . .
N1 C12 C15 110.1(4) . .
H12A C12 H12B 108.2 . .
C15 C12 H12A 109.6 . .
C15 C12 H12B 109.6 . .
N1 C13 C5 115.9(4) . .
N1 C13 H13A 108.3 . .
N1 C13 H13B 108.3 . .
C5 C13 H13A 108.3 . .
C5 C13 H13B 108.3 . .
H13A C13 H13B 107.4 . .
N2 C14 C16 120.7(5) . .
N2 C14 C17 120.5(7) . .
C17 C14 C16 118.8(6) . .
O1 C15 N3 121.9(6) . .
O1 C15 C12 119.5(5) . .
N3 C15 C12 118.5(5) . .
C14 C16 H16 119.3 . .
C18 C16 C14 121.5(7) . .
C18 C16 H16 119.3 . .
C14 C17 C20 119.4(8) . .
C22 C17 C14 117.8(7) . .
C22 C17 C20 122.7(8) . .
C16 C18 H18 119.6 . .
C16 C18 C21 120.7(9) . .
C21 C18 H18 119.6 . .
C6 C19 H19 121.4 . .
C22 C19 C6 117.3(8) . .
C22 C19 H19 121.4 . .
C17 C20 H20 120.5 . .
C17 C20 C21 119.1(8) . .
C21 C20 H20 120.5 . .
C18 C21 C20 120.4(8) . .
C18 C21 H21 119.8 . .
C20 C21 H21 119.8 . .
C17 C22 H22 119.5 . .
C19 C22 C17 121.0(7) . .
C19 C22 H22 119.5 . .

loop_
_geom_bond_atom_site_label_1
_geom_bond_atom_site_label_2
_geom_bond_distance
_geom_bond_site_symmetry_2
Zn1 O1 2.109(4) .
Zn1 O2 2.005(3) .
Zn1 O4 1.960(3) .
Zn1 N1 2.155(4) .
Zn1 N2 2.134(4) .
O1 C15 1.241(6) .
O2 C2 1.266(6) .
O3 C2 1.238(6) .
O4 C9 1.232(6) .
O5 C9 1.224(7) .
N1 C10 1.452(7) .
N1 C12 1.442(7) .
N1 C13 1.509(6) .
N2 C6 1.310(8) .
N2 C14 1.375(8) .
N3 H3A 0.8800 .
N3 H3B 0.8800 .
N3 C15 1.310(7) .
C1 C3 1.370(7) .
C1 C8 1.391(7) .
C1 C9 1.516(7) .
C2 C4 1.503(6) .
C3 H3 0.9500 .
C3 C8 1.395(7) 2_566
C4 C7 1.373(7) .
C4 C11 1.392(7) 2_655
C5 C5 1.545(9) 2_666
C5 H5A 0.9900 .
C5 H5B 0.9900 .
C5 C13 1.519(7) .
C6 C10 1.511(9) .
C6 C19 1.421(9) .
C7 H7 0.9500 .
C7 C11 1.379(7) .
C8 H8 0.9500 .
C10 H10A 0.9900 .
C10 H10B 0.9900 .
C11 H11 0.9500 .
C12 H12A 0.9900 .
C12 H12B 0.9900 .
C12 C15 1.513(8) .
C13 H13A 0.9900 .
C13 H13B 0.9900 .
C14 C16 1.413(10) .
C14 C17 1.412(9) .
C16 H16 0.9500 .
C16 C18 1.360(9) .
C17 C20 1.417(12) .
C17 C22 1.411(12) .
C18 H18 0.9500 .
C18 C21 1.375(12) .
C19 H19 0.9500 .
C19 C22 1.371(12) .
C20 H20 0.9500 .
C20 C21 1.419(15) .
C21 H21 0.9500 .
C22 H22 0.9500 .
